data_7123492
loop_
_publ_author_name
'Gharpure, Santosh J.'
'Vishwakarma, Dharmendra S.'
'Patel, Raj Kumar'

_publ_section_title
;
 TMSOTf Mediated &#x2018;5/6-endo-dig&#x2019; Reductive Hydroamination for
 the Stereoselective Synthesis of Pyrrolidine and Piperidine derivatives
;
_journal_name_full 'Chemical Communications'
_journal_paper_doi 10.1039/C9CC03127H
_journal_year 2019
_chemical_absolute_configuration unk
_chemical_formula_moiety 'C20 H25 N O4 S'
_chemical_formula_sum 'C20 H25 N O4 S'
_chemical_formula_weight 375.47
_space_group_crystal_system orthorhombic
_space_group_IT_number 19
_space_group_name_Hall 'P 2ac 2ab'
_space_group_name_H-M_alt 'P 21 21 21'
_symmetry_space_group_name_Hall 'P 2ac 2ab'
_symmetry_space_group_name_H-M 'P 21 21 21'
_atom_sites_solution_hydrogens geom
_atom_sites_solution_primary dual
_audit_creation_date 2019-04-05
_audit_creation_method
;
Olex2 1.2-ac3
(compiled 2017.08.10 svn.r3458 for OlexSys, GUI svn.r5381)
;
_audit_update_record
;
2019-04-05 deposited with the CCDC.    2019-05-17 downloaded from the CCDC.
;
_cell_angle_alpha 90
_cell_angle_beta 90
_cell_angle_gamma 90
_cell_formula_units_Z 4
_cell_length_a 9.7140(5)
_cell_length_b 11.6951(5)
_cell_length_c 16.9879(8)
_cell_measurement_reflns_used 4941
_cell_measurement_temperature 150
_cell_measurement_theta_max 30.4490
_cell_measurement_theta_min 2.0960
_cell_volume 1929.93(16)
_computing_cell_refinement
;
CrystalClear-SM Expert 2.0 r7 (Rigaku, 2011)
;
_computing_data_collection
;
CrystalClear-SM Expert 2.0 r7 (Rigaku, 2011)
;
_computing_data_reduction
;
CrystalClear-SM Expert 2.0 r7 (Rigaku, 2011)
;
_computing_molecular_graphics 'Olex2 (Dolomanov et al., 2009)'
_computing_publication_material 'Olex2 (Dolomanov et al., 2009)'
_computing_structure_refinement 'ShelXL (Sheldrick, 2015)'
_computing_structure_solution 'ShelXT (Sheldrick, 2015)'
_diffrn_ambient_temperature 150
_diffrn_detector CCD
_diffrn_detector_area_resol_mean 28.5714
_diffrn_detector_type 'Rigaku Saturn724+'
_diffrn_measured_fraction_theta_full 0.998
_diffrn_measured_fraction_theta_max 0.998
_diffrn_measurement_details
;
List of Runs (angles in degrees, time in seconds):

  # Type    Start    End  Width  t~exp~   \w     \q     \k     \f   Frames
#--------------------------------------------------------------------------
  1  \w   -109.00  22.00   0.50    8.00    --  -20.00   0.00-180.00  262
  2  \w    -14.50  17.00   0.50    8.00    --  -20.00 -72.00 -36.00   63
  3  \w   -110.00 -73.00   0.50    8.00    --  -20.00   0.00 108.00   74
;
_diffrn_measurement_device 'AFC12 (Right): Kappa 3 circle'
_diffrn_measurement_device_type 'Rigaku Saturn724+ (2x2 bin mode)'
_diffrn_measurement_method 'profile data from \w-scans'
_diffrn_measurement_specimen_support 'Mitegen 50um'
_diffrn_orient_matrix_type 'CrysAlisPro convention (1999,Acta A55,543-557)'
_diffrn_orient_matrix_UB_11 -0.0636512000
_diffrn_orient_matrix_UB_12 -0.0185500000
_diffrn_orient_matrix_UB_13 0.0159396000
_diffrn_orient_matrix_UB_21 -0.0159060000
_diffrn_orient_matrix_UB_22 -0.0276203000
_diffrn_orient_matrix_UB_23 -0.0360341000
_diffrn_orient_matrix_UB_31 0.0320656000
_diffrn_orient_matrix_UB_32 -0.0506892000
_diffrn_orient_matrix_UB_33 0.0138348000
_diffrn_radiation_collimation 0.3
_diffrn_radiation_monochromator Confocal
_diffrn_radiation_probe x-ray
_diffrn_radiation_type MoK\a
_diffrn_radiation_wavelength 0.71073
_diffrn_reflns_av_R_equivalents 0.0505
_diffrn_reflns_av_unetI/netI 0.0712
_diffrn_reflns_Laue_measured_fraction_full 0.998
_diffrn_reflns_Laue_measured_fraction_max 0.998
_diffrn_reflns_limit_h_max 9
_diffrn_reflns_limit_h_min -11
_diffrn_reflns_limit_k_max 13
_diffrn_reflns_limit_k_min -13
_diffrn_reflns_limit_l_max 20
_diffrn_reflns_limit_l_min -20
_diffrn_reflns_number 7339
_diffrn_reflns_point_group_measured_fraction_full 0.986
_diffrn_reflns_point_group_measured_fraction_max 0.986
_diffrn_reflns_theta_full 24.999
_diffrn_reflns_theta_max 24.999
_diffrn_reflns_theta_min 2.114
_diffrn_source 'Rotating Anode'
_diffrn_source_current 24.0
_diffrn_source_power 1.2
_diffrn_source_target Mo
_diffrn_source_type 'Rotating Anode'
_diffrn_source_voltage 50.0
_exptl_absorpt_coefficient_mu 0.192
_exptl_absorpt_correction_T_max 1.00000
_exptl_absorpt_correction_T_min 0.78443
_exptl_absorpt_correction_type multi-scan
_exptl_absorpt_process_details
;
CrysAlisPro 1.171.39.46 (Rigaku Oxford Diffraction, 2018)
Empirical absorption correction using spherical harmonics,
 implemented in SCALE3 ABSPACK scaling algorithm.
;
_exptl_crystal_colour colourless
_exptl_crystal_colour_primary colourless
_exptl_crystal_density_diffrn 1.292
_exptl_crystal_description block
_exptl_crystal_F_000 800
_exptl_crystal_size_max 0.183
_exptl_crystal_size_mid 0.103
_exptl_crystal_size_min 0.059
_refine_diff_density_max 0.478
_refine_diff_density_min -0.642
_refine_diff_density_rms 0.219
_refine_ls_abs_structure_details
;
 Flack x determined using 1035 quotients [(I+)-(I-)]/[(I+)+(I-)]
 (Parsons, Flack and Wagner, Acta Cryst. B69 (2013) 249-259).
;
_refine_ls_abs_structure_Flack -0.02(7)
_refine_ls_extinction_method none
_refine_ls_goodness_of_fit_ref 1.069
_refine_ls_hydrogen_treatment constr
_refine_ls_matrix_type full
_refine_ls_number_parameters 239
_refine_ls_number_reflns 3354
_refine_ls_number_restraints 0
_refine_ls_restrained_S_all 1.069
_refine_ls_R_factor_all 0.0581
_refine_ls_R_factor_gt 0.0438
_refine_ls_shift/su_max 0.000
_refine_ls_shift/su_mean 0.000
_refine_ls_structure_factor_coef Fsqd
_refine_ls_weighting_details 'w=1/[\s^2^(Fo^2^)+(0.0381P)^2^+0.2541P] where P=(Fo^2^+2Fc^2^)/3'
_refine_ls_weighting_scheme calc
_refine_ls_wR_factor_gt 0.0907
_refine_ls_wR_factor_ref 0.1013
_reflns_Friedel_coverage 0.718
_reflns_Friedel_fraction_full 0.969
_reflns_Friedel_fraction_max 0.969
_reflns_number_gt 2959
_reflns_number_total 3354
_reflns_threshold_expression 'I > 2\s(I)'
_cod_data_source_file c9cc03127h2.cif
_cod_data_source_block sjg-dsv-8-125_mo
_cod_original_cell_volume 1929.94(16)
_cod_database_code 7123492
_shelx_shelxl_version_number 2018/3
_shelx_space_group_comment
;
The symmetry employed for this shelxl refinement is uniquely defined
by the following loop, which should always be used as a source of
symmetry information in preference to the above space-group names.
They are only intended as comments.
;
_shelx_estimated_absorpt_t_max 0.989
_shelx_estimated_absorpt_t_min 0.966
_reflns_odcompleteness_completeness 91.13
_reflns_odcompleteness_iscentric 1
_reflns_odcompleteness_theta 31.13
_olex2_refinement_description
;
1. Fixed Uiso
 At 1.2 times of:
  All C(H) groups, All C(H,H) groups
 At 1.5 times of:
  All C(H,H,H) groups, All O(H) groups
2.a Ternary CH refined with riding coordinates:
 C12(H12), C11(H11), C8(H8)
2.b Secondary CH2 refined with riding coordinates:
 C10(H10A,H10B), C9(H9A,H9B)
2.c Aromatic/amide H refined with riding coordinates:
 C19(H19), C15(H15), C4(H4), C6(H6), C16(H16), C7(H7), C3(H3), C18(H18)
2.d Idealised Me refined as rotating group:
 C20(H20A,H20B,H20C), C1(H1A,H1B,H1C), C13(H13A,H13B,H13C)
2.e Idealised tetrahedral OH refined as rotating group:
 O1(H1)
;
_olex2_submission_special_instructions 'No special instructions were received'
_oxdiff_exptl_absorpt_empirical_details
;
Empirical correction (ABSPACK) includes:
- Absorption correction using spherical harmonics
- Frame scaling
- Detector area scaling
;
_oxdiff_exptl_absorpt_empirical_full_max 1.406
_oxdiff_exptl_absorpt_empirical_full_min 0.777

loop_
_space_group_symop_operation_xyz
'x, y, z'
'-x+1/2, -y, z+1/2'
'-x, y+1/2, -z+1/2'
'x+1/2, -y+1/2, -z'

loop_
_atom_site_label
_atom_site_type_symbol
_atom_site_fract_x
_atom_site_fract_y
_atom_site_fract_z
_atom_site_U_iso_or_equiv
_atom_site_adp_type
_atom_site_occupancy
_atom_site_site_symmetry_order
_atom_site_calc_flag
_atom_site_refinement_flags_posn
S1 S 1.46444(10) 1.37628(7) 1.39836(6) 0.0265(2) Uani 1 1 d .
O4 O 2.1418(3) 1.5255(2) 1.51903(16) 0.0322(7) Uani 1 1 d .
O2 O 1.5573(3) 1.31299(19) 1.34816(16) 0.0320(7) Uani 1 1 d .
O1 O 1.5114(3) 1.6236(2) 1.24397(16) 0.0368(7) Uani 1 1 d .
H1 H 1.498541 1.679924 1.214203 0.055 Uiso 1 1 calc GR
O3 O 1.4526(3) 1.3393(2) 1.47853(15) 0.0371(7) Uani 1 1 d .
C19 C 1.7796(4) 1.4775(3) 1.4655(2) 0.0331(10) Uani 1 1 d .
H19 H 1.701580 1.436150 1.483546 0.040 Uiso 1 1 calc R
C5 C 1.2973(4) 1.3687(3) 1.3568(2) 0.0270(8) Uani 1 1 d .
C17 C 2.0167(4) 1.5280(3) 1.4825(2) 0.0246(8) Uani 1 1 d .
C20 C 2.1599(4) 1.4456(4) 1.5816(2) 0.0394(11) Uani 1 1 d .
H20A H 2.103233 1.468510 1.626627 0.059 Uiso 1 1 calc GR
H20B H 2.256958 1.443970 1.597266 0.059 Uiso 1 1 calc GR
H20C H 2.131880 1.369312 1.563839 0.059 Uiso 1 1 calc GR
C15 C 1.8859(4) 1.6013(3) 1.3736(2) 0.0296(9) Uani 1 1 d .
H15 H 1.882562 1.646869 1.327314 0.035 Uiso 1 1 calc R
N1 N 1.5123(3) 1.5078(2) 1.39392(18) 0.0246(7) Uani 1 1 d .
C14 C 1.7667(4) 1.5434(3) 1.3981(2) 0.0247(8) Uani 1 1 d .
C12 C 1.6357(4) 1.5429(3) 1.3489(2) 0.0242(8) Uani 1 1 d .
H12 H 1.649360 1.483500 1.307312 0.029 Uiso 1 1 calc R
C4 C 1.2007(4) 1.2965(3) 1.3918(2) 0.0330(10) Uani 1 1 d .
H4 H 1.222090 1.256939 1.439088 0.040 Uiso 1 1 calc R
C6 C 1.2664(4) 1.4278(3) 1.2892(2) 0.0298(9) Uani 1 1 d .
H6 H 1.332195 1.477642 1.266018 0.036 Uiso 1 1 calc R
C2 C 1.0393(4) 1.3416(3) 1.2879(2) 0.0345(10) Uani 1 1 d .
C16 C 2.0072(4) 1.5936(3) 1.4149(2) 0.0309(9) Uani 1 1 d .
H16 H 2.085898 1.633991 1.396682 0.037 Uiso 1 1 calc R
C7 C 1.1367(4) 1.4135(3) 1.2552(2) 0.0336(10) Uani 1 1 d .
H7 H 1.114822 1.454170 1.208419 0.040 Uiso 1 1 calc R
C3 C 1.0733(4) 1.2834(3) 1.3566(2) 0.0354(10) Uani 1 1 d .
H3 H 1.007663 1.233499 1.379776 0.043 Uiso 1 1 calc R
C11 C 1.6035(4) 1.6549(3) 1.3055(2) 0.0296(9) Uani 1 1 d .
H11 H 1.690288 1.685402 1.281751 0.036 Uiso 1 1 calc R
C18 C 1.9011(4) 1.4691(3) 1.5077(2) 0.0336(10) Uani 1 1 d .
H18 H 1.905192 1.423138 1.553776 0.040 Uiso 1 1 calc R
C1 C 0.8989(4) 1.3269(4) 1.2508(3) 0.0475(12) Uani 1 1 d .
H1A H 0.895654 1.254074 1.222363 0.071 Uiso 1 1 calc GR
H1B H 0.881850 1.389885 1.213978 0.071 Uiso 1 1 calc GR
H1C H 0.828274 1.327352 1.291969 0.071 Uiso 1 1 calc GR
C10 C 1.5422(5) 1.7449(3) 1.3594(2) 0.0361(10) Uani 1 1 d .
H10A H 1.521707 1.814880 1.328729 0.043 Uiso 1 1 calc R
H10B H 1.609598 1.765049 1.400840 0.043 Uiso 1 1 calc R
C8 C 1.4348(4) 1.5904(3) 1.4441(2) 0.0291(9) Uani 1 1 d .
H8 H 1.342454 1.555745 1.454494 0.035 Uiso 1 1 calc R
C9 C 1.4099(4) 1.7005(3) 1.3976(3) 0.0341(10) Uani 1 1 d .
H9A H 1.340458 1.685923 1.356124 0.041 Uiso 1 1 calc R
H9B H 1.372655 1.759793 1.433311 0.041 Uiso 1 1 calc R
C13 C 1.5016(5) 1.6118(4) 1.5241(2) 0.0409(11) Uani 1 1 d .
H13A H 1.587887 1.653898 1.516856 0.061 Uiso 1 1 calc GR
H13B H 1.520792 1.538440 1.549788 0.061 Uiso 1 1 calc GR
H13C H 1.439005 1.656743 1.557141 0.061 Uiso 1 1 calc GR

loop_
_atom_site_aniso_label
_atom_site_aniso_U_11
_atom_site_aniso_U_22
_atom_site_aniso_U_33
_atom_site_aniso_U_23
_atom_site_aniso_U_13
_atom_site_aniso_U_12
S1 0.0303(5) 0.0208(4) 0.0284(5) 0.0014(4) -0.0049(5) -0.0025(4)
O4 0.0245(15) 0.0394(15) 0.0326(15) 0.0036(13) -0.0025(14) -0.0044(12)
O2 0.0302(15) 0.0228(13) 0.0431(15) -0.0055(12) -0.0052(14) 0.0016(12)
O1 0.0451(17) 0.0318(14) 0.0334(14) 0.0098(12) -0.0118(14) -0.0043(14)
O3 0.0453(18) 0.0348(14) 0.0311(14) 0.0084(12) -0.0103(15) -0.0112(13)
C19 0.026(2) 0.037(2) 0.036(2) 0.0095(19) 0.000(2) -0.0073(18)
C5 0.030(2) 0.0243(18) 0.0262(19) -0.0066(17) 0.0003(18) -0.0049(18)
C17 0.025(2) 0.0245(17) 0.0241(18) -0.0042(15) -0.0005(18) 0.0001(16)
C20 0.034(3) 0.052(3) 0.032(2) 0.009(2) -0.005(2) -0.004(2)
C15 0.031(2) 0.0275(19) 0.031(2) 0.0044(17) 0.0028(19) -0.0023(17)
N1 0.0245(18) 0.0221(14) 0.0271(15) -0.0004(13) 0.0006(16) -0.0015(12)
C14 0.027(2) 0.0209(18) 0.0261(18) -0.0025(18) 0.0026(19) 0.0011(15)
C12 0.024(2) 0.0229(18) 0.0256(19) 0.0030(16) 0.0025(18) -0.0018(16)
C4 0.042(2) 0.0288(19) 0.029(2) 0.0017(18) -0.002(2) -0.0087(18)
C6 0.031(2) 0.034(2) 0.0243(19) -0.0020(18) -0.0007(19) -0.0053(18)
C2 0.026(2) 0.046(2) 0.031(2) -0.0152(18) 0.000(2) -0.0015(19)
C16 0.030(2) 0.031(2) 0.032(2) 0.0027(17) 0.0076(18) -0.0056(17)
C7 0.034(2) 0.044(2) 0.023(2) -0.0028(19) 0.000(2) 0.000(2)
C3 0.033(3) 0.040(2) 0.033(2) -0.006(2) 0.005(2) -0.0115(19)
C11 0.031(2) 0.0256(19) 0.032(2) 0.0074(17) -0.0069(19) -0.0040(16)
C18 0.031(2) 0.039(2) 0.031(2) 0.013(2) -0.006(2) -0.0047(18)
C1 0.032(3) 0.068(3) 0.042(3) -0.018(2) -0.003(2) -0.004(2)
C10 0.042(3) 0.0210(18) 0.046(2) 0.0016(18) -0.006(2) -0.0009(19)
C8 0.026(2) 0.028(2) 0.033(2) -0.0060(17) 0.0032(18) -0.0008(17)
C9 0.033(2) 0.0260(19) 0.043(2) -0.004(2) 0.002(2) -0.0003(17)
C13 0.050(3) 0.038(2) 0.034(2) -0.0115(19) 0.001(2) -0.004(2)

loop_
_atom_type_symbol
_atom_type_description
_atom_type_scat_dispersion_real
_atom_type_scat_dispersion_imag
_atom_type_scat_source
C C 0.0033 0.0016 'International Tables Vol C Tables 4.2.6.8 and 6.1.1.4'
H H 0.0000 0.0000 'International Tables Vol C Tables 4.2.6.8 and 6.1.1.4'
N N 0.0061 0.0033 'International Tables Vol C Tables 4.2.6.8 and 6.1.1.4'
O O 0.0106 0.0060 'International Tables Vol C Tables 4.2.6.8 and 6.1.1.4'
S S 0.1246 0.1234 'International Tables Vol C Tables 4.2.6.8 and 6.1.1.4'

loop_
_geom_angle_atom_site_label_1
_geom_angle_atom_site_label_2
_geom_angle_atom_site_label_3
_geom_angle
O2 S1 C5 108.12(16)
O2 S1 N1 106.38(16)
O3 S1 O2 117.15(16)
O3 S1 C5 106.81(18)
O3 S1 N1 110.87(16)
N1 S1 C5 107.08(17)
C17 O4 C20 117.5(3)
C11 O1 H1 109.5
C14 C19 H19 118.5
C18 C19 H19 118.5
C18 C19 C14 123.0(4)
C4 C5 S1 118.5(3)
C6 C5 S1 120.5(3)
C6 C5 C4 120.9(4)
O4 C17 C16 116.6(3)
O4 C17 C18 124.8(3)
C16 C17 C18 118.6(4)
O4 C20 H20A 109.5
O4 C20 H20B 109.5
O4 C20 H20C 109.5
H20A C20 H20B 109.5
H20A C20 H20C 109.5
H20B C20 H20C 109.5
C14 C15 H15 119.2
C16 C15 H15 119.2
C16 C15 C14 121.6(3)
C12 N1 S1 121.5(2)
C12 N1 C8 121.6(3)
C8 N1 S1 116.5(2)
C19 C14 C15 116.0(4)
C19 C14 C12 121.8(3)
C15 C14 C12 121.9(3)
N1 C12 C14 113.2(3)
N1 C12 H12 106.3
N1 C12 C11 108.7(3)
C14 C12 H12 106.3
C14 C12 C11 115.5(3)
C11 C12 H12 106.3
C5 C4 H4 120.5
C3 C4 C5 119.0(4)
C3 C4 H4 120.5
C5 C6 H6 120.6
C5 C6 C7 118.9(4)
C7 C6 H6 120.6
C7 C2 C3 118.2(4)
C7 C2 C1 121.2(4)
C3 C2 C1 120.6(4)
C17 C16 H16 119.4
C15 C16 C17 121.1(4)
C15 C16 H16 119.4
C6 C7 H7 119.2
C2 C7 C6 121.6(4)
C2 C7 H7 119.2
C4 C3 C2 121.4(4)
C4 C3 H3 119.3
C2 C3 H3 119.3
O1 C11 C12 105.2(3)
O1 C11 H11 109.0
O1 C11 C10 112.0(3)
C12 C11 H11 109.0
C10 C11 C12 112.4(3)
C10 C11 H11 109.0
C19 C18 C17 119.7(3)
C19 C18 H18 120.2
C17 C18 H18 120.2
C2 C1 H1A 109.5
C2 C1 H1B 109.5
C2 C1 H1C 109.5
H1A C1 H1B 109.5
H1A C1 H1C 109.5
H1B C1 H1C 109.5
C11 C10 H10A 109.6
C11 C10 H10B 109.6
C11 C10 C9 110.5(3)
H10A C10 H10B 108.1
C9 C10 H10A 109.6
C9 C10 H10B 109.6
N1 C8 H8 106.9
N1 C8 C9 109.2(3)
N1 C8 C13 113.6(3)
C9 C8 H8 106.9
C13 C8 H8 106.9
C13 C8 C9 112.9(3)
C10 C9 C8 111.8(3)
C10 C9 H9A 109.2
C10 C9 H9B 109.2
C8 C9 H9A 109.2
C8 C9 H9B 109.2
H9A C9 H9B 107.9
C8 C13 H13A 109.5
C8 C13 H13B 109.5
C8 C13 H13C 109.5
H13A C13 H13B 109.5
H13A C13 H13C 109.5
H13B C13 H13C 109.5

loop_
_geom_bond_atom_site_label_1
_geom_bond_atom_site_label_2
_geom_bond_distance
S1 O2 1.445(3)
S1 O3 1.434(3)
S1 C5 1.772(4)
S1 N1 1.609(3)
O4 C17 1.365(5)
O4 C20 1.426(4)
O1 H1 0.8400
O1 C11 1.423(4)
C19 H19 0.9500
C19 C14 1.386(5)
C19 C18 1.384(5)
C5 C4 1.395(5)
C5 C6 1.374(5)
C17 C16 1.385(5)
C17 C18 1.386(5)
C20 H20A 0.9800
C20 H20B 0.9800
C20 H20C 0.9800
C15 H15 0.9500
C15 C14 1.404(5)
C15 C16 1.374(5)
N1 C12 1.480(5)
N1 C8 1.492(5)
C14 C12 1.522(5)
C12 H12 1.0000
C12 C11 1.535(5)
C4 H4 0.9500
C4 C3 1.383(5)
C6 H6 0.9500
C6 C7 1.397(5)
C2 C7 1.382(6)
C2 C3 1.391(5)
C2 C1 1.512(6)
C16 H16 0.9500
C7 H7 0.9500
C3 H3 0.9500
C11 H11 1.0000
C11 C10 1.518(5)
C18 H18 0.9500
C1 H1A 0.9800
C1 H1B 0.9800
C1 H1C 0.9800
C10 H10A 0.9900
C10 H10B 0.9900
C10 C9 1.530(5)
C8 H8 1.0000
C8 C9 1.531(5)
C8 C13 1.527(5)
C9 H9A 0.9900
C9 H9B 0.9900
C13 H13A 0.9800
C13 H13B 0.9800
C13 H13C 0.9800
